data_4342356
loop_
_publ_author_name
'Li, Fugang'
'Bi, Yangang'
'Zhao, Wenyuan'
'Zhang, Tonglai'
'Zhou, Zunning'
'Yang, Li'

_publ_section_title
;
 Nitrogen-Rich Salts Based on the Energetic
 [Monoaquabis(N,N-bis(1H-tetrazol-5-yl)amine)-zinc(II)] Anion: A Promising
 Design in the Development of New Energetic Materials.
;
_journal_issue 4
_journal_name_full 'Inorganic chemistry'
_journal_page_first 2050
_journal_page_last 2057
_journal_paper_doi 10.1021/ic503021c
_journal_volume 54
_journal_year 2015
_chemical_formula_sum 'C6 H22 N28 O2 Zn'
_chemical_formula_weight 583.89
_chemical_name_systematic
; 
 ? 
;
_space_group_IT_number 2
_symmetry_cell_setting triclinic
_symmetry_space_group_name_Hall '-P 1'
_symmetry_space_group_name_H-M 'P -1'
_atom_sites_solution_hydrogens geom
_atom_sites_solution_primary direct
_atom_sites_solution_secondary difmap
_audit_creation_method SHELXL-97
_cell_angle_alpha 91.435(3)
_cell_angle_beta 98.948(4)
_cell_angle_gamma 95.001(5)
_cell_formula_units_Z 2
_cell_length_a 6.9858(17)
_cell_length_b 11.793(3)
_cell_length_c 13.372(3)
_cell_measurement_reflns_used 4243
_cell_measurement_temperature 153(2)
_cell_measurement_theta_max 31.497
_cell_measurement_theta_min 2.276
_cell_volume 1083.2(5)
_computing_structure_refinement 'SHELXL-97 (Sheldrick, 1997)'
_computing_structure_solution 'SHELXS-97 (Sheldrick, 1990)'
_diffrn_ambient_temperature 153(2)
_diffrn_detector_area_resol_mean 28.5714
_diffrn_measured_fraction_theta_full 0.981
_diffrn_measured_fraction_theta_max 0.981
_diffrn_measurement_device_type AFC10/Saturn724+
_diffrn_measurement_method 'phi and omega scans'
_diffrn_radiation_monochromator graphite
_diffrn_radiation_source 'fine-focus sealed tube'
_diffrn_radiation_type MoK\a
_diffrn_radiation_wavelength 0.71073
_diffrn_reflns_av_R_equivalents 0.0349
_diffrn_reflns_av_sigmaI/netI 0.0506
_diffrn_reflns_limit_h_max 10
_diffrn_reflns_limit_h_min -10
_diffrn_reflns_limit_k_max 16
_diffrn_reflns_limit_k_min -17
_diffrn_reflns_limit_l_max 19
_diffrn_reflns_limit_l_min -19
_diffrn_reflns_number 16338
_diffrn_reflns_theta_full 31.51
_diffrn_reflns_theta_max 31.51
_diffrn_reflns_theta_min 2.96
_diffrn_standards_decay_% 0
_diffrn_standards_interval_count 0
_diffrn_standards_interval_time 0
_diffrn_standards_number 0
_exptl_absorpt_coefficient_mu 1.211
_exptl_absorpt_correction_T_max 0.9094
_exptl_absorpt_correction_T_min 0.6119
_exptl_absorpt_correction_type multi-scan
_exptl_crystal_colour Colorless
_exptl_crystal_density_diffrn 1.790
_exptl_crystal_density_method 'not measured'
_exptl_crystal_description Prism
_exptl_crystal_F_000 600
_exptl_crystal_size_max 0.45
_exptl_crystal_size_mid 0.15
_exptl_crystal_size_min 0.08
_refine_diff_density_max 0.429
_refine_diff_density_min -0.726
_refine_diff_density_rms 0.087
_refine_ls_extinction_coef 0.0029(7)
_refine_ls_extinction_expression Fc^*^=kFc[1+0.001xFc^2^\l^3^/sin(2\q)]^-1/4^
_refine_ls_extinction_method SHELXL
_refine_ls_goodness_of_fit_ref 1.003
_refine_ls_hydrogen_treatment mixed
_refine_ls_matrix_type full
_refine_ls_number_parameters 423
_refine_ls_number_reflns 7097
_refine_ls_number_restraints 0
_refine_ls_restrained_S_all 1.003
_refine_ls_R_factor_all 0.0509
_refine_ls_R_factor_gt 0.0431
_refine_ls_shift/su_max 0.001
_refine_ls_shift/su_mean 0.000
_refine_ls_structure_factor_coef Fsqd
_refine_ls_weighting_details 'calc w=1/[\s^2^(Fo^2^)+(0.0319P)^2^+0.9600P] where P=(Fo^2^+2Fc^2^)/3'
_refine_ls_weighting_scheme calc
_refine_ls_wR_factor_gt 0.0847
_refine_ls_wR_factor_ref 0.0891
_reflns_number_gt 6312
_reflns_number_total 7097
_reflns_threshold_expression >2sigma(I)
_cod_data_source_file ic503021c_si_002.cif
_cod_data_source_block bn3076
_cod_depositor_comments
;
The following automatic conversions were performed:

'_symmetry_cell_setting' value 'Triclinic' changed to 'triclinic'
according to
/usr/data/users/saulius/crontab/automatic-downloads/rss-feeds/ACS/lib/dictionaries/cif_core.dic
dictionary named 'cif_core.dic' version 2.4.2 from 2011-04-26.

Automatic conversion script
Id: cif_fix_values 3008 2015-01-20 13:52:24Z robertas 

 Adding full bibliography for 4342353--4342357.cif.

The following automatic conversions were performed:

'_exptl_absorpt_correction_type' value 'Multi-scans' was replaced
with the value 'multi-scan' as specified in the replacement file
'src/cod-tools/trunk/data/replacement-values/replacement_values.lst'.

Automatic conversion script
Id: cif_fix_values 5376 2017-05-30 11:51:03Z andrius 
;
_cod_original_cell_volume 1083.3(5)
_cod_original_sg_symbol_H-M P-1
_cod_database_code 4342356

loop_
_symmetry_equiv_pos_as_xyz
'x, y, z'
'-x, -y, -z'

loop_
_atom_site_label
_atom_site_type_symbol
_atom_site_fract_x
_atom_site_fract_y
_atom_site_fract_z
_atom_site_U_iso_or_equiv
_atom_site_adp_type
_atom_site_occupancy
_atom_site_symmetry_multiplicity
_atom_site_calc_flag
Zn1 Zn 0.24331(3) 0.527799(17) 0.263789(15) 0.01095(6) Uani 1 1 d
O1 O -0.0601(2) 0.53636(12) 0.24298(10) 0.0155(3) Uani 1 1 d
O2 O 0.2600(2) 0.27594(12) 0.84400(11) 0.0180(3) Uani 1 1 d
N1 N 0.2386(2) 0.57527(13) 0.11188(11) 0.0127(3) Uani 1 1 d
N2 N 0.1722(2) 0.67238(13) 0.07151(12) 0.0158(3) Uani 1 1 d
N3 N 0.1518(2) 0.66199(14) -0.02679(12) 0.0157(3) Uani 1 1 d
N4 N 0.2019(2) 0.55901(13) -0.05572(11) 0.0138(3) Uani 1 1 d
N5 N 0.3155(2) 0.40127(13) 0.03543(11) 0.0135(3) Uani 1 1 d
N6 N 0.4538(2) 0.24906(13) 0.12480(12) 0.0146(3) Uani 1 1 d
N7 N 0.4982(2) 0.22927(14) 0.22504(12) 0.0173(3) Uani 1 1 d
N8 N 0.4501(3) 0.31173(14) 0.27965(12) 0.0178(3) Uani 1 1 d
N9 N 0.3704(2) 0.39054(13) 0.21688(11) 0.0144(3) Uani 1 1 d
N10 N 0.2247(2) 0.46758(12) 0.40911(11) 0.0115(3) Uani 1 1 d
N11 N 0.1356(2) 0.36592(13) 0.43123(12) 0.0138(3) Uani 1 1 d
N12 N 0.1301(2) 0.36502(13) 0.52829(12) 0.0151(3) Uani 1 1 d
N13 N 0.2130(2) 0.46533(13) 0.57404(11) 0.0134(3) Uani 1 1 d
N14 N 0.3612(2) 0.63324(13) 0.51326(11) 0.0132(3) Uani 1 1 d
N15 N 0.5174(2) 0.80002(13) 0.45672(12) 0.0140(3) Uani 1 1 d
N16 N 0.5474(2) 0.83586(13) 0.36411(12) 0.0158(3) Uani 1 1 d
N17 N 0.4691(2) 0.76010(13) 0.29369(12) 0.0151(3) Uani 1 1 d
N18 N 0.3846(2) 0.66981(12) 0.33804(11) 0.0117(3) Uani 1 1 d
N19 N 0.0462(2) 0.06496(13) 0.62724(13) 0.0152(3) Uani 1 1 d
N20 N -0.0444(2) 0.16727(14) 0.63037(14) 0.0162(3) Uani 1 1 d
N21 N 0.0201(3) -0.12992(14) 0.61532(13) 0.0184(3) Uani 1 1 d
N22 N 0.2228(3) -0.12096(15) 0.61645(15) 0.0209(3) Uani 1 1 d
N23 N -0.2577(2) -0.03570(15) 0.61056(13) 0.0183(3) Uani 1 1 d
N24 N 0.9477(2) -0.05434(14) 0.13552(13) 0.0165(3) Uani 1 1 d
N25 N 1.1462(2) -0.07537(15) 0.14324(13) 0.0167(3) Uani 1 1 d
N28 N 1.0265(3) 0.13330(15) 0.10098(14) 0.0193(3) Uani 1 1 d
N26 N 0.7073(2) 0.06665(15) 0.10182(14) 0.0195(3) Uani 1 1 d
N27 N 0.5803(3) -0.01887(17) 0.13560(16) 0.0238(4) Uani 1 1 d
C1 C 0.2535(2) 0.50865(15) 0.03157(13) 0.0107(3) Uani 1 1 d
C2 C 0.3780(2) 0.34923(15) 0.12331(13) 0.0117(3) Uani 1 1 d
C3 C 0.2686(2) 0.52537(14) 0.49841(13) 0.0109(3) Uani 1 1 d
C4 C 0.4193(2) 0.69743(14) 0.43740(13) 0.0105(3) Uani 1 1 d
C5 C -0.0641(3) -0.03311(15) 0.61640(13) 0.0134(3) Uani 1 1 d
C6 C 0.8968(3) 0.04843(16) 0.11307(13) 0.0143(3) Uani 1 1 d
H1A H -0.115(4) 0.521(2) 0.292(2) 0.037(8) Uiso 1 1 d
H1B H -0.122(4) 0.499(3) 0.189(2) 0.040(8) Uiso 1 1 d
H14 H 0.415(4) 0.651(2) 0.572(2) 0.028(7) Uiso 1 1 d
H19 H 0.165(4) 0.062(2) 0.636(2) 0.034(8) Uiso 1 1 d
H5 H 0.312(4) 0.365(2) -0.019(2) 0.026(7) Uiso 1 1 d
H20A H 0.011(4) 0.214(2) 0.592(2) 0.028(7) Uiso 1 1 d
H20B H -0.022(4) 0.195(2) 0.691(2) 0.035(8) Uiso 1 1 d
H21 H -0.049(4) -0.196(2) 0.610(2) 0.030(7) Uiso 1 1 d
H22A H 0.279(4) -0.155(2) 0.667(2) 0.031(7) Uiso 1 1 d
H22B H 0.251(5) -0.146(3) 0.557(2) 0.045(9) Uiso 1 1 d
H24 H 0.866(4) -0.109(2) 0.142(2) 0.025(7) Uiso 1 1 d
H25A H 1.200(4) -0.079(2) 0.210(2) 0.026(7) Uiso 1 1 d
H25B H 1.148(4) -0.146(2) 0.116(2) 0.035(8) Uiso 1 1 d
H26 H 0.679(4) 0.136(2) 0.095(2) 0.026(7) Uiso 1 1 d
H27A H 0.550(4) 0.004(2) 0.194(2) 0.036(8) Uiso 1 1 d
H27B H 0.473(5) -0.028(3) 0.091(2) 0.044(9) Uiso 1 1 d
H28A H 0.988(4) 0.198(2) 0.0875(19) 0.023(6) Uiso 1 1 d
H23B H -0.331(4) -0.096(2) 0.584(2) 0.029(7) Uiso 1 1 d
H2A H 0.352(4) 0.271(2) 0.816(2) 0.021(7) Uiso 1 1 d
H28B H 1.146(4) 0.120(2) 0.104(2) 0.031(7) Uiso 1 1 d
H23A H -0.298(4) 0.030(3) 0.604(2) 0.036(8) Uiso 1 1 d
H2B H 0.196(5) 0.325(3) 0.809(2) 0.041(8) Uiso 1 1 d

loop_
_atom_site_aniso_label
_atom_site_aniso_U_11
_atom_site_aniso_U_22
_atom_site_aniso_U_33
_atom_site_aniso_U_23
_atom_site_aniso_U_13
_atom_site_aniso_U_12
Zn1 0.01365(10) 0.00997(10) 0.00887(10) -0.00129(7) 0.00098(7) 0.00088(7)
O1 0.0145(6) 0.0216(7) 0.0097(6) -0.0001(5) 0.0007(5) 0.0005(5)
O2 0.0215(7) 0.0171(7) 0.0167(7) -0.0011(5) 0.0065(6) 0.0026(6)
N1 0.0158(7) 0.0105(7) 0.0122(7) 0.0004(5) 0.0026(5) 0.0025(5)
N2 0.0186(7) 0.0135(7) 0.0154(7) 0.0016(6) 0.0021(6) 0.0031(6)
N3 0.0182(7) 0.0150(7) 0.0135(7) 0.0019(6) 0.0010(6) 0.0022(6)
N4 0.0163(7) 0.0137(7) 0.0114(7) 0.0006(5) 0.0012(5) 0.0026(6)
N5 0.0206(7) 0.0124(7) 0.0075(6) -0.0012(5) 0.0012(5) 0.0035(6)
N6 0.0177(7) 0.0134(7) 0.0131(7) 0.0004(5) 0.0017(6) 0.0044(6)
N7 0.0214(8) 0.0178(8) 0.0130(7) -0.0003(6) 0.0009(6) 0.0073(6)
N8 0.0240(8) 0.0167(8) 0.0124(7) -0.0002(6) -0.0016(6) 0.0079(6)
N9 0.0196(7) 0.0135(7) 0.0100(6) -0.0005(5) -0.0002(5) 0.0054(6)
N10 0.0130(7) 0.0097(6) 0.0115(7) -0.0009(5) 0.0012(5) 0.0002(5)
N11 0.0154(7) 0.0104(7) 0.0159(7) 0.0005(5) 0.0035(6) 0.0008(5)
N12 0.0184(7) 0.0131(7) 0.0142(7) 0.0018(5) 0.0037(6) 0.0004(6)
N13 0.0150(7) 0.0135(7) 0.0123(7) 0.0018(5) 0.0033(5) 0.0012(6)
N14 0.0166(7) 0.0137(7) 0.0080(6) -0.0012(5) 0.0005(5) -0.0023(6)
N15 0.0142(7) 0.0127(7) 0.0143(7) -0.0014(5) 0.0012(5) -0.0011(6)
N16 0.0170(7) 0.0137(7) 0.0159(7) -0.0003(6) 0.0027(6) -0.0030(6)
N17 0.0173(7) 0.0125(7) 0.0153(7) 0.0008(6) 0.0044(6) -0.0028(6)
N18 0.0136(7) 0.0102(6) 0.0108(6) -0.0003(5) 0.0025(5) -0.0016(5)
N19 0.0126(7) 0.0110(7) 0.0213(8) -0.0003(6) 0.0007(6) 0.0001(6)
N20 0.0181(8) 0.0092(7) 0.0212(8) 0.0004(6) 0.0032(6) 0.0010(6)
N21 0.0202(8) 0.0106(7) 0.0237(8) -0.0016(6) 0.0014(6) 0.0008(6)
N22 0.0209(8) 0.0195(8) 0.0224(9) 0.0005(7) 0.0001(7) 0.0086(7)
N23 0.0145(7) 0.0147(8) 0.0241(8) -0.0040(6) 0.0016(6) -0.0036(6)
N24 0.0131(7) 0.0134(7) 0.0242(8) 0.0028(6) 0.0059(6) 0.0012(6)
N25 0.0150(7) 0.0167(8) 0.0188(8) 0.0012(6) 0.0019(6) 0.0049(6)
N28 0.0176(8) 0.0138(8) 0.0266(9) 0.0031(6) 0.0030(7) 0.0019(6)
N26 0.0164(8) 0.0150(8) 0.0284(9) 0.0029(7) 0.0063(7) 0.0040(6)
N27 0.0155(8) 0.0250(9) 0.0316(10) 0.0007(8) 0.0076(7) -0.0017(7)
C1 0.0104(7) 0.0114(7) 0.0099(7) 0.0008(6) 0.0004(6) 0.0009(6)
C2 0.0117(7) 0.0120(8) 0.0111(7) -0.0012(6) 0.0013(6) 0.0012(6)
C3 0.0108(7) 0.0105(7) 0.0118(7) 0.0000(6) 0.0018(6) 0.0027(6)
C4 0.0095(7) 0.0102(7) 0.0119(7) -0.0007(6) 0.0017(6) 0.0015(6)
C5 0.0176(8) 0.0127(8) 0.0093(7) -0.0015(6) 0.0013(6) -0.0005(6)
C6 0.0166(8) 0.0142(8) 0.0123(8) -0.0011(6) 0.0032(6) 0.0014(6)

loop_
_atom_type_symbol
_atom_type_description
_atom_type_scat_dispersion_real
_atom_type_scat_dispersion_imag
_atom_type_scat_source
C C 0.0033 0.0016 'International Tables Vol C Tables 4.2.6.8 and 6.1.1.4'
H H 0.0000 0.0000 'International Tables Vol C Tables 4.2.6.8 and 6.1.1.4'
N N 0.0061 0.0033 'International Tables Vol C Tables 4.2.6.8 and 6.1.1.4'
O O 0.0106 0.0060 'International Tables Vol C Tables 4.2.6.8 and 6.1.1.4'
Zn Zn 0.2839 1.4301 'International Tables Vol C Tables 4.2.6.8 and 6.1.1.4'

loop_
_geom_angle_atom_site_label_1
_geom_angle_atom_site_label_2
_geom_angle_atom_site_label_3
_geom_angle
N18 Zn1 N9 125.88(6)
N18 Zn1 N10 85.29(6)
N9 Zn1 N10 94.82(6)
N18 Zn1 O1 110.91(6)
N9 Zn1 O1 123.19(6)
N10 Zn1 O1 87.96(6)
N18 Zn1 N1 100.32(6)
N9 Zn1 N1 83.43(6)
N10 Zn1 N1 174.10(6)
O1 Zn1 N1 88.29(6)
Zn1 O1 H1A 116(2)
Zn1 O1 H1B 114(2)
H1A O1 H1B 111(3)
H2A O2 H2B 104(3)
C1 N1 N2 104.56(14)
C1 N1 Zn1 127.76(12)
N2 N1 Zn1 125.93(12)
N3 N2 N1 108.85(15)
N2 N3 N4 110.49(14)
C1 N4 N3 104.05(14)
C2 N5 C1 124.11(15)
C2 N5 H5 118.4(18)
C1 N5 H5 117.4(18)
C2 N6 N7 103.95(14)
N8 N7 N6 110.60(15)
N7 N8 N9 108.92(15)
C2 N9 N8 104.46(14)
C2 N9 Zn1 130.63(12)
N8 N9 Zn1 124.54(12)
C3 N10 N11 104.39(14)
C3 N10 Zn1 128.20(12)
N11 N10 Zn1 126.66(11)
N12 N11 N10 109.13(14)
N11 N12 N13 110.21(15)
C3 N13 N12 104.08(14)
C4 N14 C3 124.12(15)
C4 N14 H14 117.1(19)
C3 N14 H14 115.7(19)
C4 N15 N16 104.23(14)
N17 N16 N15 110.42(15)
N16 N17 N18 108.73(15)
C4 N18 N17 104.82(14)
C4 N18 Zn1 129.83(12)
N17 N18 Zn1 125.35(12)
C5 N19 N20 118.74(16)
C5 N19 H19 117(2)
N20 N19 H19 124(2)
N19 N20 H20A 106.6(18)
N19 N20 H20B 108.4(19)
H20A N20 H20B 109(3)
C5 N21 N22 116.96(16)
C5 N21 H21 121.2(18)
N22 N21 H21 121.7(18)
N21 N22 H22A 110.3(19)
N21 N22 H22B 111(2)
H22A N22 H22B 114(3)
C5 N23 H23B 119.3(17)
C5 N23 H23A 112(2)
H23B N23 H23A 121(3)
C6 N24 N25 119.19(16)
C6 N24 H24 122.2(18)
N25 N24 H24 118.5(18)
N24 N25 H25A 109.9(16)
N24 N25 H25B 106.8(18)
H25A N25 H25B 105(2)
C6 N28 H28A 118.9(18)
C6 N28 H28B 119.1(19)
H28A N28 H28B 122(3)
C6 N26 N27 116.74(17)
C6 N26 H26 117.1(18)
N27 N26 H26 122.7(18)
N26 N27 H27A 108.9(19)
N26 N27 H27B 108(2)
H27A N27 H27B 108(3)
N4 C1 N1 112.05(15)
N4 C1 N5 122.53(16)
N1 C1 N5 125.42(15)
N6 C2 N9 112.05(15)
N6 C2 N5 122.80(16)
N9 C2 N5 125.14(16)
N13 C3 N10 112.20(16)
N13 C3 N14 122.58(16)
N10 C3 N14 125.22(16)
N15 C4 N18 111.79(15)
N15 C4 N14 121.67(16)
N18 C4 N14 126.53(16)
N19 C5 N21 119.21(17)
N19 C5 N23 120.77(17)
N21 C5 N23 119.97(17)
N28 C6 N24 121.82(18)
N28 C6 N26 119.28(17)
N24 C6 N26 118.90(17)

loop_
_geom_bond_atom_site_label_1
_geom_bond_atom_site_label_2
_geom_bond_distance
Zn1 N18 2.0221(15)
Zn1 N9 2.0434(16)
Zn1 N10 2.1045(15)
Zn1 O1 2.1063(15)
Zn1 N1 2.1166(16)
O1 H1A 0.83(3)
O1 H1B 0.87(3)
O2 H2A 0.80(3)
O2 H2B 0.86(3)
N1 C1 1.337(2)
N1 N2 1.365(2)
N2 N3 1.301(2)
N3 N4 1.356(2)
N4 C1 1.337(2)
N5 C2 1.368(2)
N5 C1 1.373(2)
N5 H5 0.83(3)
N6 C2 1.335(2)
N6 N7 1.359(2)
N7 N8 1.300(2)
N8 N9 1.365(2)
N9 C2 1.342(2)
N10 C3 1.339(2)
N10 N11 1.363(2)
N11 N12 1.305(2)
N12 N13 1.358(2)
N13 C3 1.336(2)
N14 C4 1.371(2)
N14 C3 1.371(2)
N14 H14 0.83(3)
N15 C4 1.336(2)
N15 N16 1.359(2)
N16 N17 1.303(2)
N17 N18 1.365(2)
N18 C4 1.340(2)
N19 C5 1.324(2)
N19 N20 1.413(2)
N19 H19 0.82(3)
N20 H20A 0.87(3)
N20 H20B 0.86(3)
N21 C5 1.330(2)
N21 N22 1.409(3)
N21 H21 0.87(3)
N22 H22A 0.86(3)
N22 H22B 0.90(3)
N23 C5 1.340(2)
N23 H23B 0.87(3)
N23 H23A 0.85(3)
N24 C6 1.321(2)
N24 N25 1.418(2)
N24 H24 0.84(3)
N25 H25A 0.92(3)
N25 H25B 0.90(3)
N28 C6 1.321(3)
N28 H28A 0.85(3)
N28 H28B 0.86(3)
N26 C6 1.346(2)
N26 N27 1.414(3)
N26 H26 0.86(3)
N27 H27A 0.88(3)
N27 H27B 0.87(3)

loop_
_geom_torsion_atom_site_label_1
_geom_torsion_atom_site_label_2
_geom_torsion_atom_site_label_3
_geom_torsion_atom_site_label_4
_geom_torsion
N18 Zn1 N1 C1 144.71(15)
N9 Zn1 N1 C1 19.35(15)
N10 Zn1 N1 C1 -53.8(6)
O1 Zn1 N1 C1 -104.34(15)
N18 Zn1 N1 N2 -52.72(15)
N9 Zn1 N1 N2 -178.08(15)
N10 Zn1 N1 N2 108.8(6)
O1 Zn1 N1 N2 58.22(14)
C1 N1 N2 N3 -0.47(19)
Zn1 N1 N2 N3 -166.31(12)
N1 N2 N3 N4 0.3(2)
N2 N3 N4 C1 0.0(2)
C2 N6 N7 N8 0.6(2)
N6 N7 N8 N9 0.1(2)
N7 N8 N9 C2 -0.8(2)
N7 N8 N9 Zn1 172.84(13)
N18 Zn1 N9 C2 -114.34(16)
N10 Zn1 N9 C2 158.00(17)
O1 Zn1 N9 C2 67.28(18)
N1 Zn1 N9 C2 -16.33(17)
N18 Zn1 N9 N8 73.76(17)
N10 Zn1 N9 N8 -13.91(16)
O1 Zn1 N9 N8 -104.62(15)
N1 Zn1 N9 N8 171.76(16)
N18 Zn1 N10 C3 9.63(15)
N9 Zn1 N10 C3 135.31(15)
O1 Zn1 N10 C3 -101.55(15)
N1 Zn1 N10 C3 -152.2(5)
N18 Zn1 N10 N11 178.14(14)
N9 Zn1 N10 N11 -56.18(15)
O1 Zn1 N10 N11 66.96(14)
N1 Zn1 N10 N11 16.4(7)
C3 N10 N11 N12 -0.49(18)
Zn1 N10 N11 N12 -171.19(12)
N10 N11 N12 N13 0.5(2)
N11 N12 N13 C3 -0.24(19)
C4 N15 N16 N17 1.0(2)
N15 N16 N17 N18 -0.5(2)
N16 N17 N18 C4 -0.26(19)
N16 N17 N18 Zn1 -179.68(12)
N9 Zn1 N18 C4 -97.09(16)
N10 Zn1 N18 C4 -4.55(16)
O1 Zn1 N18 C4 81.46(16)
N1 Zn1 N18 C4 173.58(15)
N9 Zn1 N18 N17 82.17(15)
N10 Zn1 N18 N17 174.72(15)
O1 Zn1 N18 N17 -99.28(14)
N1 Zn1 N18 N17 -7.15(15)
N3 N4 C1 N1 -0.3(2)
N3 N4 C1 N5 -179.79(16)
N2 N1 C1 N4 0.5(2)
Zn1 N1 C1 N4 165.97(12)
N2 N1 C1 N5 179.95(17)
Zn1 N1 C1 N5 -14.6(3)
C2 N5 C1 N4 176.83(17)
C2 N5 C1 N1 -2.6(3)
N7 N6 C2 N9 -1.2(2)
N7 N6 C2 N5 179.23(17)
N8 N9 C2 N6 1.2(2)
Zn1 N9 C2 N6 -171.87(13)
N8 N9 C2 N5 -179.15(17)
Zn1 N9 C2 N5 7.7(3)
C1 N5 C2 N6 -173.85(17)
C1 N5 C2 N9 6.6(3)
N12 N13 C3 N10 -0.08(19)
N12 N13 C3 N14 -179.55(16)
N11 N10 C3 N13 0.35(19)
Zn1 N10 C3 N13 170.86(12)
N11 N10 C3 N14 179.80(16)
Zn1 N10 C3 N14 -9.7(3)
C4 N14 C3 N13 -179.64(16)
C4 N14 C3 N10 1.0(3)
N16 N15 C4 N18 -1.20(19)
N16 N15 C4 N14 -179.86(16)
N17 N18 C4 N15 0.94(19)
Zn1 N18 C4 N15 -179.68(12)
N17 N18 C4 N14 179.51(16)
Zn1 N18 C4 N14 -1.1(3)
C3 N14 C4 N15 -176.72(16)
C3 N14 C4 N18 4.8(3)
N20 N19 C5 N21 -178.72(17)
N20 N19 C5 N23 -1.3(3)
N22 N21 C5 N19 -5.8(3)
N22 N21 C5 N23 176.83(17)
N25 N24 C6 N28 -2.4(3)
N25 N24 C6 N26 177.34(17)
N27 N26 C6 N28 -167.35(19)
N27 N26 C6 N24 12.9(3)
